data_2016419
loop_
_publ_author_name
'Hansson, Christian'
'Oskarsson, \%Ake'

_publ_section_title
;
 <i>cis</i>-Bis(acetato-\k<i>O</i>)bis(dimethyl
 sulfide-\k<i>S</i>)platinum(II)
;
_journal_coeditor_code SQ3114
_journal_issue 1
_journal_name_full 'Acta Crystallographica Section C'
_journal_page_first m61
_journal_page_last m63
_journal_paper_doi 10.1107/S0108270107061902
_journal_volume 64
_journal_year 2008
_chemical_formula_iupac '[Pt (C2 H3 O2)2 (C2 H6 S)2]'
_chemical_formula_moiety 'C8 H18 O4 Pt S2'
_chemical_formula_sum 'C8 H18 O4 Pt S2'
_chemical_formula_weight 437.43
_chemical_name_systematic
;
cis-Bis(acetato-\kO)bis(dimethyl sulfide-\kS)platinum(II)
;
_space_group_IT_number 14
_symmetry_cell_setting monoclinic
_symmetry_space_group_name_Hall '-P 2ybc'
_symmetry_space_group_name_H-M 'P 1 21/c 1'
_atom_sites_solution_hydrogens geom
_atom_sites_solution_primary direct
_atom_sites_solution_secondary difmap
_audit_creation_method SHELXL-97
_cell_angle_alpha 90.00
_cell_angle_beta 105.623(3)
_cell_angle_gamma 90.00
_cell_formula_units_Z 4
_cell_length_a 8.7306(5)
_cell_length_b 10.3274(5)
_cell_length_c 15.5205(9)
_cell_measurement_reflns_used 6622
_cell_measurement_temperature 295.0(10)
_cell_measurement_theta_max 32.53
_cell_measurement_theta_min 2.40
_cell_volume 1347.70(13)
_computing_cell_refinement 'CrysAlis RED (Oxford Diffraction, 2006)'
_computing_data_collection 'CrysAlis CCD (Oxford Diffraction, 2006)'
_computing_data_reduction 'CrysAlis RED (Oxford Diffraction, 2006)'
_computing_molecular_graphics 'DIAMOND (Brandenburg, 2000)'
_computing_publication_material
;
CRYSTALS (Betteridge <i>et al.</i>,  2003) and
enCIFer (Allen <i>et al.</i>,  2004)
;
_computing_structure_refinement 'SHELXTL (Sheldrick, 1998)'
_computing_structure_solution 'SHELXTL (Sheldrick, 1998)'
_diffrn_ambient_temperature 295.0(10)
_diffrn_measured_fraction_theta_full 0.995
_diffrn_measured_fraction_theta_max 0.926
_diffrn_measurement_device_type 'Oxford Diffraction XCALIBUR3'
_diffrn_measurement_method \w-scans
_diffrn_radiation_monochromator graphite
_diffrn_radiation_source 'Sealed tube'
_diffrn_radiation_type MoK\a
_diffrn_radiation_wavelength 0.71073
_diffrn_reflns_av_R_equivalents 0.0589
_diffrn_reflns_av_sigmaI/netI 0.0492
_diffrn_reflns_limit_h_max 12
_diffrn_reflns_limit_h_min -12
_diffrn_reflns_limit_k_max 10
_diffrn_reflns_limit_k_min -15
_diffrn_reflns_limit_l_max 23
_diffrn_reflns_limit_l_min -22
_diffrn_reflns_number 12845
_diffrn_reflns_theta_full 26.026
_diffrn_reflns_theta_max 32.53
_diffrn_reflns_theta_min 2.40
_diffrn_standards_decay_% 0.0
_diffrn_standards_interval_count 0
_diffrn_standards_interval_time 0
_diffrn_standards_number 0
_exptl_absorpt_coefficient_mu 10.714
_exptl_absorpt_correction_T_max 0.62910
_exptl_absorpt_correction_T_min 0.11526
_exptl_absorpt_correction_type numerical
_exptl_absorpt_process_details '(CrysAlis RED; Oxford Diffraction, 2006)'
_exptl_crystal_colour Yellow
_exptl_crystal_density_diffrn 2.156
_exptl_crystal_density_method 'not measured'
_exptl_crystal_description Plate
_exptl_crystal_F_000 832
_exptl_crystal_size_max 0.275
_exptl_crystal_size_mid 0.122
_exptl_crystal_size_min 0.05
_refine_diff_density_max 1.711
_refine_diff_density_min -1.150
_refine_ls_extinction_method none
_refine_ls_goodness_of_fit_ref 0.965
_refine_ls_hydrogen_treatment constr
_refine_ls_matrix_type full
_refine_ls_number_parameters 136
_refine_ls_number_reflns 4530
_refine_ls_number_restraints 0
_refine_ls_restrained_S_all 0.965
_refine_ls_R_factor_all 0.0428
_refine_ls_R_factor_gt 0.0294
_refine_ls_shift/su_max 0.002
_refine_ls_shift/su_mean 0.000
_refine_ls_structure_factor_coef Fsqd
_refine_ls_weighting_details 'calc w=1/[\s^2^(Fo^2^)+(0.0352P)^2^+0.0000P] where P=(Fo^2^+2Fc^2^)/3'
_refine_ls_weighting_scheme calc
_refine_ls_wR_factor_gt 0.0698
_refine_ls_wR_factor_ref 0.0728
_reflns_number_gt 3389
_reflns_number_total 4530
_reflns_threshold_expression >2sigma(I)
_cod_data_source_file sq3114.cif
_cod_data_source_block I
_cod_depositor_comments
;
The following automatic conversions were performed:
'_symmetry_cell_setting' value 'Monoclinic' changed to 'monoclinic'
according to '/home/saulius/struct/CIF-dictionaries/cif_core.dic'
dictionary named 'cif_core.dic' version 2.4.1 from
2010-06-29.

'_exptl_absorpt_correction_type' value 'Numerical' changed to
'numerical' according to
'/home/saulius/struct/CIF-dictionaries/cif_core.dic' dictionary named
'cif_core.dic' version 2.4.1 from 2010-06-29.

Automatic conversion script
Id: cif_fix_enum 1527 2010-12-29 10:47:43Z saulius 

The following automatic conversions were performed:

'_symmetry_cell_setting' value 'Monoclinic' changed to 'monoclinic'
according to /home/saulius/struct/CIF-dictionaries/cif_core.dic
dictionary named 'cif_core.dic' version 2.4.1 from
2010-06-29.

'_exptl_absorpt_correction_type' value 'Numerical'
changed to 'numerical' according to
/home/saulius/struct/CIF-dictionaries/cif_core.dic dictionary named
'cif_core.dic' version 2.4.1 from 2010-06-29.

Automatic conversion script
Id: cif_fix_values 1715 2011-07-08 13:25:40Z adriana 
;
_cod_original_cell_volume 1347.69(13)
_cod_original_sg_symbol_H-M P2(1)/c
_cod_database_code 2016419
_cod_database_fobs_code 2016419

loop_
_symmetry_equiv_pos_as_xyz
'x, y, z'
'-x, y+1/2, -z+1/2'
'-x, -y, -z'
'x, -y-1/2, z-1/2'

loop_
_atom_site_type_symbol
_atom_site_label
_atom_site_fract_x
_atom_site_fract_y
_atom_site_fract_z
_atom_site_U_iso_or_equiv
_atom_site_adp_type
_atom_site_calc_flag
_atom_site_refinement_flags
_atom_site_occupancy
Pt Pt1 0.434083(16) 0.095433(13) 0.900324(9) 0.03304(5) Uani d . 1
S S1 0.65690(11) 0.02181(10) 0.86853(6) 0.0391(2) Uani d . 1
S S2 0.27365(13) -0.05173(10) 0.81290(7) 0.0431(2) Uani d . 1
O O1 0.2535(4) 0.1649(3) 0.94666(18) 0.0479(7) Uani d . 1
O O3 0.5713(4) 0.2267(3) 0.98561(18) 0.0485(7) Uani d . 1
O O2 0.1427(5) 0.2960(4) 0.8336(2) 0.0688(10) Uani d . 1
O O4 0.5971(5) 0.3568(4) 0.8767(2) 0.0695(10) Uani d . 1
C C7 0.6168(5) 0.3325(4) 0.9550(3) 0.0412(8) Uani d . 1
C C5 0.1497(5) 0.2469(4) 0.9055(3) 0.0427(9) Uani d . 1
C C2 0.6406(6) -0.1478(4) 0.8385(3) 0.0516(10) Uani d . 1
H H2A 0.5595 -0.1589 0.7833 0.077 Uiso calc R 1
H H2B 0.6133 -0.1966 0.8849 0.077 Uiso calc R 1
H H2C 0.7405 -0.1779 0.8314 0.077 Uiso calc R 1
C C1 0.6592(7) 0.0864(5) 0.7605(4) 0.0615(14) Uani d . 1
H H1A 0.7410 0.0444 0.7401 0.092 Uiso calc R 1
H H1B 0.6798 0.1778 0.7657 0.092 Uiso calc R 1
H H1C 0.5579 0.0714 0.7184 0.092 Uiso calc R 1
C C4 0.1166(6) -0.0896(5) 0.8629(4) 0.0623(14) Uani d . 1
H H4A 0.0627 -0.0115 0.8711 0.093 Uiso calc R 1
H H4B 0.1603 -0.1303 0.9199 0.093 Uiso calc R 1
H H4C 0.0425 -0.1475 0.8246 0.093 Uiso calc R 1
C C8 0.6983(7) 0.4268(5) 1.0266(4) 0.0656(15) Uani d . 1
H H8A 0.7311 0.5015 0.9994 0.098 Uiso calc R 1
H H8B 0.7899 0.3863 1.0657 0.098 Uiso calc R 1
H H8C 0.6261 0.4527 1.0603 0.098 Uiso calc R 1
C C3 0.1627(7) 0.0336(5) 0.7156(3) 0.0614(13) Uani d . 1
H H3A 0.0723 -0.0172 0.6851 0.092 Uiso calc R 1
H H3B 0.2291 0.0488 0.6764 0.092 Uiso calc R 1
H H3C 0.1272 0.1149 0.7332 0.092 Uiso calc R 1
C C6 0.0294(6) 0.2790(5) 0.9570(4) 0.0610(12) Uani d . 1
H H6A -0.0526 0.3331 0.9209 0.092 Uiso calc R 1
H H6B 0.0816 0.3238 1.0111 0.092 Uiso calc R 1
H H6C -0.0170 0.2005 0.9714 0.092 Uiso calc R 1

loop_
_atom_site_aniso_label
_atom_site_aniso_U_11
_atom_site_aniso_U_22
_atom_site_aniso_U_33
_atom_site_aniso_U_12
_atom_site_aniso_U_13
_atom_site_aniso_U_23
Pt1 0.03463(8) 0.03450(8) 0.03047(8) 0.00007(6) 0.00960(6) 0.00010(5)
S1 0.0342(5) 0.0454(5) 0.0381(5) 0.0001(4) 0.0102(4) -0.0028(4)
S2 0.0391(5) 0.0388(5) 0.0502(6) -0.0039(4) 0.0101(4) -0.0053(4)
O1 0.0521(18) 0.0533(17) 0.0442(15) 0.0164(14) 0.0233(14) 0.0079(13)
O3 0.0639(19) 0.0463(15) 0.0335(13) -0.0093(15) 0.0099(13) -0.0051(12)
O2 0.074(2) 0.087(3) 0.0485(18) 0.033(2) 0.0219(17) 0.0194(17)
O4 0.093(3) 0.070(2) 0.0440(18) -0.028(2) 0.0160(19) 0.0047(17)
C7 0.038(2) 0.044(2) 0.043(2) -0.0018(16) 0.0136(17) -0.0095(17)
C5 0.038(2) 0.046(2) 0.043(2) 0.0012(17) 0.0095(17) -0.0055(17)
C2 0.049(3) 0.043(2) 0.060(3) 0.007(2) 0.011(2) -0.006(2)
C1 0.070(4) 0.069(3) 0.058(3) 0.011(2) 0.039(3) 0.016(2)
C4 0.041(2) 0.083(4) 0.060(3) -0.020(2) 0.009(2) 0.008(2)
C8 0.073(4) 0.065(3) 0.059(3) -0.018(3) 0.019(3) -0.027(2)
C3 0.077(4) 0.065(3) 0.035(2) -0.008(3) 0.003(2) -0.003(2)
C6 0.050(3) 0.068(3) 0.073(3) 0.014(2) 0.030(2) 0.005(3)

loop_
_atom_type_symbol
_atom_type_description
_atom_type_scat_dispersion_real
_atom_type_scat_dispersion_imag
_atom_type_scat_source
C C 0.0033 0.0016 'International Tables Vol C Tables 4.2.6.8 and 6.1.1.4'
H H 0.0000 0.0000 'International Tables Vol C Tables 4.2.6.8 and 6.1.1.4'
O O 0.0106 0.0060 'International Tables Vol C Tables 4.2.6.8 and 6.1.1.4'
S S 0.1246 0.1234 'International Tables Vol C Tables 4.2.6.8 and 6.1.1.4'
Pt Pt -1.7033 8.3905 'International Tables Vol C Tables 4.2.6.8 and 6.1.1.4'

loop_
_geom_angle_atom_site_label_1
_geom_angle_atom_site_label_2
_geom_angle_atom_site_label_3
_geom_angle
_geom_angle_publ_flag
O1 Pt1 O3 84.94(13) y
O1 Pt1 S2 92.04(10) y
O3 Pt1 S2 176.24(9) y
O1 Pt1 S1 171.97(9) y
O3 Pt1 S1 88.61(9) y
S2 Pt1 S1 94.21(4) y
C2 S1 C1 97.9(2) n
C2 S1 Pt1 111.66(16) n
C1 S1 Pt1 107.61(18) n
C3 S2 C4 99.8(3) n
C3 S2 Pt1 106.43(17) n
C4 S2 Pt1 108.07(18) n
C5 O1 Pt1 124.8(3) y
C7 O3 Pt1 120.4(3) y
O4 C7 O3 124.7(4) n
O4 C7 C8 121.3(4) n
O3 C7 C8 114.0(4) n
O2 C5 O1 126.1(4) n
O2 C5 C6 121.5(4) n
O1 C5 C6 112.4(4) n
S1 C2 H2A 109.5 n
S1 C2 H2B 109.5 n
H2A C2 H2B 109.5 n
S1 C2 H2C 109.5 n
H2A C2 H2C 109.5 n
H2B C2 H2C 109.5 n
S1 C1 H1A 109.5 n
S1 C1 H1B 109.5 n
H1A C1 H1B 109.5 n
S1 C1 H1C 109.5 n
H1A C1 H1C 109.5 n
H1B C1 H1C 109.5 n
S2 C4 H4A 109.5 n
S2 C4 H4B 109.5 n
H4A C4 H4B 109.5 n
S2 C4 H4C 109.5 n
H4A C4 H4C 109.5 n
H4B C4 H4C 109.5 n
C7 C8 H8A 109.5 n
C7 C8 H8B 109.5 n
H8A C8 H8B 109.5 n
C7 C8 H8C 109.5 n
H8A C8 H8C 109.5 n
H8B C8 H8C 109.5 n
S2 C3 H3A 109.5 n
S2 C3 H3B 109.5 n
H3A C3 H3B 109.5 n
S2 C3 H3C 109.5 n
H3A C3 H3C 109.5 n
H3B C3 H3C 109.5 n
C5 C6 H6A 109.5 n
C5 C6 H6B 109.5 n
H6A C6 H6B 109.5 n
C5 C6 H6C 109.5 n
H6A C6 H6C 109.5 n
H6B C6 H6C 109.5 n

loop_
_geom_bond_atom_site_label_1
_geom_bond_atom_site_label_2
_geom_bond_distance
_geom_bond_publ_flag
Pt1 O1 2.032(3) y
Pt1 O3 2.043(3) y
Pt1 S2 2.2559(10) y
Pt1 S1 2.2633(10) y
S1 C2 1.808(4) n
S1 C1 1.809(5) n
S2 C3 1.791(5) n
S2 C4 1.792(5) n
O1 C5 1.278(5) y
O3 C7 1.296(5) y
O2 C5 1.213(5) y
O4 C7 1.207(5) y
C7 C8 1.504(6) y
C5 C6 1.517(6) y
C2 H2A 0.9600 n
C2 H2B 0.9600 n
C2 H2C 0.9600 n
C1 H1A 0.9600 n
C1 H1B 0.9600 n
C1 H1C 0.9600 n
C4 H4A 0.9600 n
C4 H4B 0.9600 n
C4 H4C 0.9600 n
C8 H8A 0.9600 n
C8 H8B 0.9600 n
C8 H8C 0.9600 n
C3 H3A 0.9600 n
C3 H3B 0.9600 n
C3 H3C 0.9600 n
C6 H6A 0.9600 n
C6 H6B 0.9600 n
C6 H6C 0.9600 n

loop_
_geom_contact_atom_site_label_1
_geom_contact_atom_site_label_2
_geom_contact_distance
_geom_contact_site_symmetry_1
_geom_contact_site_symmetry_2
_geom_contact_publ_flag
Pt1 Pt1 3.5868(2) 1_555 3_657 y

loop_
_geom_hbond_atom_site_label_D
_geom_hbond_atom_site_label_H
_geom_hbond_atom_site_label_A
_geom_hbond_site_symmetry_A
_geom_hbond_distance_DH
_geom_hbond_distance_HA
_geom_hbond_distance_DA
_geom_hbond_angle_DHA
_geom_hbond_publ_flag
C2 H2B O1 3_657 0.96 2.58 3.216(5) 124 yes
C4 H4B O3 3_657 0.96 2.60 3.392(6) 139 yes
C2 H2A O4 2_646 0.96 2.50 3.425(6) 163 yes
C4 H4C O2 2_546 0.96 2.62 3.479(6) 150 yes
C3 H3A O2 2_546 0.96 2.65 3.552(7) 156 yes
C1 H1B S2 2_656 0.96 3.12 3.996(6) 153 yes

loop_
_geom_torsion_atom_site_label_1
_geom_torsion_atom_site_label_2
_geom_torsion_atom_site_label_3
_geom_torsion_atom_site_label_4
_geom_torsion
_geom_torsion_publ_flag
O3 Pt1 S1 C2 150.75(19) n
S2 Pt1 S1 C2 -26.75(17) n
O3 Pt1 S1 C1 -102.9(2) n
S2 Pt1 S1 C1 79.6(2) n
O1 Pt1 S2 C3 79.1(2) n
S1 Pt1 S2 C3 -105.9(2) n
O1 Pt1 S2 C4 -27.3(2) n
S1 Pt1 S2 C4 147.70(19) n
O3 Pt1 O1 C5 100.4(3) n
S2 Pt1 O1 C5 -81.8(3) n
O1 Pt1 O3 C7 -104.8(3) n
S1 Pt1 O3 C7 79.9(3) n
Pt1 O3 C7 O4 -7.4(6) n
Pt1 O3 C7 C8 172.3(3) n
Pt1 O1 C5 O2 -0.3(6) n
Pt1 O1 C5 C6 179.6(3) n
